data_4506019
loop_
_publ_author_name
'Plonka, Anna M.'
'Banerjee, Debasis'
'Parise, John B.'

_publ_section_title
;
 Effect of Ligand Structural Isomerism in Formation of Calcium
 Coordination Networks
;
_journal_issue 5
_journal_name_full 'Crystal Growth &amp; Design'
_journal_page_first 2460
_journal_paper_doi 10.1021/cg300093h
_journal_volume 12
_journal_year 2012
_chemical_formula_moiety 'C10 H10 Ca N2 O5'
_chemical_formula_sum 'C10 H10 Ca N2 O5'
_chemical_formula_weight 278.28
_chemical_name_systematic
;
 ?
;
_space_group_IT_number 14
_symmetry_cell_setting monoclinic
_symmetry_space_group_name_Hall '-P 2yn'
_symmetry_space_group_name_H-M 'P 1 21/n 1'
_atom_sites_solution_hydrogens geom
_atom_sites_solution_primary direct
_atom_sites_solution_secondary difmap
_audit_creation_method SHELXL-97
_cell_angle_alpha 90.00
_cell_angle_beta 99.775(5)
_cell_angle_gamma 90.00
_cell_formula_units_Z 4
_cell_length_a 6.4463(3)
_cell_length_b 10.9728(5)
_cell_length_c 16.0996(8)
_cell_measurement_reflns_used 4053
_cell_measurement_temperature 293(2)
_cell_measurement_theta_max 25.2938
_cell_measurement_theta_min 3.1624
_cell_volume 1122.26(9)
_computing_cell_refinement
;
CrysAlisPro, Oxford Diffraction Ltd.,
Version 1.171.33.55 (release 05-01-2010 CrysAlis171 .NET)
(compiled Jan  5 2010,16:28:46)
;
_computing_data_collection
;
CrysAlisPro, Oxford Diffraction Ltd.,
Version 1.171.33.55 (release 05-01-2010 CrysAlis171 .NET)
(compiled Jan  5 2010,16:28:46)
;
_computing_data_reduction
;
CrysAlisPro, Oxford Diffraction Ltd.,
Version 1.171.33.55 (release 05-01-2010 CrysAlis171 .NET)
(compiled Jan  5 2010,16:28:46)
;
_computing_molecular_graphics
;
CrystalMaker (CrystalMaker, 2009) and Mercury (CCDC, 2010)
;
_computing_publication_material 'WINGX (Farrugia, 1998)'
_computing_structure_refinement 'SHELXL-97 (Sheldrick, 1997)'
_computing_structure_solution 'SHELXS-97 (Sheldrick, 1990)'
_diffrn_ambient_temperature 293(2)
_diffrn_detector_area_resol_mean 10.4962
_diffrn_measured_fraction_theta_full 0.994
_diffrn_measured_fraction_theta_max 0.994
_diffrn_measurement_device_type 'Xcalibur, Atlas, Gemini'
_diffrn_measurement_method '\w scans'
_diffrn_radiation_monochromator graphite
_diffrn_radiation_source 'Enhance (Mo) X-ray Source'
_diffrn_radiation_wavelength 0.71073
_diffrn_reflns_av_R_equivalents 0.0706
_diffrn_reflns_av_sigmaI/netI 0.0567
_diffrn_reflns_limit_h_max 7
_diffrn_reflns_limit_h_min -7
_diffrn_reflns_limit_k_max 13
_diffrn_reflns_limit_k_min -13
_diffrn_reflns_limit_l_max 19
_diffrn_reflns_limit_l_min -19
_diffrn_reflns_number 10504
_diffrn_reflns_theta_full 25.35
_diffrn_reflns_theta_max 25.35
_diffrn_reflns_theta_min 3.71
_diffrn_standards_number 0
_exptl_absorpt_coefficient_mu 0.575
_exptl_absorpt_correction_T_max 0.917
_exptl_absorpt_correction_T_min 0.871
_exptl_absorpt_correction_type multi-scan
_exptl_absorpt_process_details
;
CrysAlis PRO (Oxford Diffraction, 2010)
;
_exptl_crystal_colour colorless
_exptl_crystal_density_diffrn 1.647
_exptl_crystal_density_method 'not measured'
_exptl_crystal_description prism
_exptl_crystal_F_000 575
_exptl_crystal_size_max 0.25
_exptl_crystal_size_mid 0.2
_exptl_crystal_size_min 0.15
_refine_diff_density_max 1.101
_refine_diff_density_min -0.491
_refine_diff_density_rms 0.105
_refine_ls_extinction_method none
_refine_ls_goodness_of_fit_ref 1.111
_refine_ls_hydrogen_treatment constr
_refine_ls_matrix_type full
_refine_ls_number_parameters 163
_refine_ls_number_reflns 2055
_refine_ls_number_restraints 0
_refine_ls_restrained_S_all 1.111
_refine_ls_R_factor_all 0.0783
_refine_ls_R_factor_gt 0.0546
_refine_ls_shift/su_max 0.000
_refine_ls_shift/su_mean 0.000
_refine_ls_structure_factor_coef Fsqd
_refine_ls_weighting_details 'calc w=1/[\s^2^(Fo^2^)+(0.0799P)^2^+1.1244P] where P=(Fo^2^+2Fc^2^)/3'
_refine_ls_weighting_scheme calc
_refine_ls_wR_factor_gt 0.1421
_refine_ls_wR_factor_ref 0.1607
_reflns_number_gt 1543
_reflns_number_total 2055
_reflns_threshold_expression >2sigma(I)
_cod_data_source_file cg300093h_si_002.cif
_cod_data_source_block Ca2_5PDC_DMF
_cod_original_sg_symbol_H-M 'P 21/n'
_cod_database_code 4506019

loop_
_symmetry_equiv_pos_as_xyz
'x, y, z'
'-x+1/2, y+1/2, -z+1/2'
'-x, -y, -z'
'x-1/2, -y-1/2, z-1/2'

loop_
_atom_site_label
_atom_site_type_symbol
_atom_site_fract_x
_atom_site_fract_y
_atom_site_fract_z
_atom_site_U_iso_or_equiv
_atom_site_adp_type
_atom_site_occupancy
_atom_site_symmetry_multiplicity
_atom_site_calc_flag
_atom_site_refinement_flags
Ca Ca 0.75703(11) 0.07152(7) 0.04777(4) 0.0185(3) Uani 1 1 d .
O1 O 1.1460(4) 0.0690(2) 0.05737(16) 0.0231(6) Uani 1 1 d .
O2 O 1.4614(4) 0.1480(3) 0.11201(18) 0.0325(7) Uani 1 1 d .
O3 O 0.6918(4) 0.4053(3) 0.33924(19) 0.0378(8) Uani 1 1 d .
N1 N 0.9663(5) 0.1809(3) 0.1759(2) 0.0249(8) Uani 1 1 d .
C5 C 0.9881(6) 0.3103(4) 0.2974(2) 0.0241(9) Uani 1 1 d .
C2 C 1.1714(6) 0.1970(4) 0.1770(2) 0.0211(8) Uani 1 1 d .
C3 C 1.2908(6) 0.2708(4) 0.2361(3) 0.0318(10) Uani 1 1 d .
H3 H 1.4331 0.2824 0.2347 0.038 Uiso 1 1 calc R
C7 C 0.8783(6) 0.2376(4) 0.2350(2) 0.0256(9) Uani 1 1 d .
H7 H 0.7346 0.2274 0.2338 0.031 Uiso 1 1 calc R
C4 C 1.1999(6) 0.3270(4) 0.2971(3) 0.0291(10) Uani 1 1 d .
H4 H 1.2801 0.3757 0.3376 0.035 Uiso 1 1 calc R
O5D O 0.8251(6) 0.2715(3) -0.0030(2) 0.0592(11) Uani 1 1 d .
C6 C 0.8786(6) 0.3754(4) 0.3607(2) 0.0226(9) Uani 1 1 d .
C1 C 1.2693(6) 0.1327(4) 0.1097(2) 0.0227(9) Uani 1 1 d .
N2D N 0.9418(9) 0.4128(4) -0.0886(3) 0.0679(15) Uani 1 1 d .
C8D C 0.9662(10) 0.3119(5) -0.0417(4) 0.0581(15) Uani 1 1 d .
H8D H 1.0924 0.2694 -0.0373 0.070 Uiso 1 1 calc R
C10D C 0.7356(13) 0.4755(7) -0.1015(5) 0.094(3) Uani 1 1 d .
H12A H 0.7414 0.5460 -0.1363 0.142 Uiso 0.50 1 calc PR
H10B H 0.7030 0.5001 -0.0479 0.142 Uiso 0.50 1 calc PR
H10C H 0.6286 0.4210 -0.1286 0.142 Uiso 0.50 1 calc PR
H10D H 0.6406 0.4320 -0.0722 0.142 Uiso 0.50 1 calc PR
H10E H 0.6789 0.4780 -0.1606 0.142 Uiso 0.50 1 calc PR
H12F H 0.7534 0.5571 -0.0800 0.142 Uiso 0.50 1 calc PR
C9D C 1.1069(15) 0.4576(7) -0.1297(5) 0.105(3) Uani 1 1 d .
H9A H 1.0606 0.5304 -0.1604 0.157 Uiso 0.50 1 calc PR
H9B H 1.1421 0.3969 -0.1680 0.157 Uiso 0.50 1 calc PR
H9C H 1.2287 0.4755 -0.0883 0.157 Uiso 0.50 1 calc PR
H9D H 1.2269 0.4048 -0.1174 0.157 Uiso 0.50 1 calc PR
H9E H 1.1455 0.5383 -0.1098 0.157 Uiso 0.50 1 calc PR
H9F H 1.0589 0.4597 -0.1895 0.157 Uiso 0.50 1 calc PR
O4 O 0.9840(4) 0.3995(3) 0.43137(17) 0.0284(7) Uani 1 1 d .

loop_
_atom_site_aniso_label
_atom_site_aniso_U_11
_atom_site_aniso_U_22
_atom_site_aniso_U_33
_atom_site_aniso_U_23
_atom_site_aniso_U_13
_atom_site_aniso_U_12
Ca 0.0165(4) 0.0195(5) 0.0198(4) -0.0018(3) 0.0035(3) -0.0014(3)
O1 0.0186(13) 0.0275(16) 0.0232(14) -0.0077(12) 0.0032(11) -0.0010(11)
O2 0.0186(14) 0.0438(19) 0.0366(17) -0.0178(14) 0.0087(12) -0.0037(13)
O3 0.0207(15) 0.051(2) 0.0405(18) -0.0211(15) 0.0012(13) 0.0054(13)
N1 0.0187(17) 0.0284(19) 0.0278(19) -0.0082(15) 0.0044(13) -0.0027(14)
C5 0.025(2) 0.024(2) 0.023(2) -0.0053(16) 0.0046(16) -0.0007(16)
C2 0.0198(19) 0.025(2) 0.0185(19) -0.0042(16) 0.0025(15) 0.0001(15)
C3 0.018(2) 0.043(3) 0.035(2) -0.013(2) 0.0061(17) -0.0003(18)
C7 0.0169(19) 0.031(2) 0.029(2) -0.0099(18) 0.0039(16) 0.0003(16)
C4 0.024(2) 0.034(2) 0.029(2) -0.0119(18) 0.0045(17) -0.0020(18)
O5D 0.066(2) 0.040(2) 0.065(3) 0.0223(18) -0.006(2) -0.0221(18)
C6 0.022(2) 0.023(2) 0.023(2) -0.0046(16) 0.0042(16) -0.0047(16)
C1 0.022(2) 0.021(2) 0.026(2) -0.0029(16) 0.0046(16) 0.0021(16)
N2D 0.097(4) 0.047(3) 0.059(3) 0.008(2) 0.014(3) -0.012(3)
C8D 0.084(4) 0.033(3) 0.053(3) 0.000(3) -0.003(3) -0.006(3)
C10D 0.119(6) 0.057(4) 0.094(6) 0.024(4) -0.019(5) 0.000(4)
C9D 0.163(9) 0.081(5) 0.085(5) 0.001(4) 0.063(6) -0.038(5)
O4 0.0254(15) 0.0332(17) 0.0252(16) -0.0091(12) 0.0000(12) 0.0016(12)

loop_
_atom_type_symbol
_atom_type_description
_atom_type_scat_dispersion_real
_atom_type_scat_dispersion_imag
_atom_type_scat_source
C C 0.0033 0.0016 'International Tables Vol C Tables 4.2.6.8 and 6.1.1.4'
H H 0.0000 0.0000 'International Tables Vol C Tables 4.2.6.8 and 6.1.1.4'
N N 0.0061 0.0033 'International Tables Vol C Tables 4.2.6.8 and 6.1.1.4'
O O 0.0106 0.0060 'International Tables Vol C Tables 4.2.6.8 and 6.1.1.4'
Ca Ca 0.2262 0.3064 'International Tables Vol C Tables 4.2.6.8 and 6.1.1.4'

loop_
_geom_angle_atom_site_label_1
_geom_angle_atom_site_label_2
_geom_angle_atom_site_label_3
_geom_angle
_geom_angle_site_symmetry_1
_geom_angle_site_symmetry_3
O4 Ca O5D 76.24(11) 4_565 .
O4 Ca O1 77.28(9) 4_565 3_755
O5D Ca O1 104.86(12) . 3_755
O4 Ca O2 76.25(10) 4_565 1_455
O5D Ca O2 91.76(13) . 1_455
O1 Ca O2 144.20(9) 3_755 1_455
O4 Ca O1 131.14(9) 4_565 .
O5D Ca O1 77.96(11) . .
O1 Ca O1 70.28(9) 3_755 .
O2 Ca O1 145.22(9) 1_455 .
O4 Ca O4 79.19(10) 4_565 2_645
O5D Ca O4 152.34(11) . 2_645
O1 Ca O4 81.67(9) 3_755 2_645
O2 Ca O4 70.04(10) 1_455 2_645
O1 Ca O4 128.72(9) . 2_645
O4 Ca O3 130.43(10) 4_565 2_645
O5D Ca O3 151.94(11) . 2_645
O1 Ca O3 91.47(10) 3_755 2_645
O2 Ca O3 87.70(10) 1_455 2_645
O1 Ca O3 86.60(9) . 2_645
O4 Ca O3 51.31(9) 2_645 2_645
O4 Ca N1 142.57(11) 4_565 .
O5D Ca N1 75.24(12) . .
O1 Ca N1 133.63(9) 3_755 .
O2 Ca N1 80.89(9) 1_455 .
O1 Ca N1 64.39(9) . .
O4 Ca N1 119.93(10) 2_645 .
O3 Ca N1 76.98(11) 2_645 .
O4 Ca C6 105.12(10) 4_565 2_645
O5D Ca C6 163.81(13) . 2_645
O1 Ca C6 91.07(10) 3_755 2_645
O2 Ca C6 73.22(11) 1_455 2_645
O1 Ca C6 110.89(10) . 2_645
O4 Ca C6 26.21(10) 2_645 2_645
O3 Ca C6 25.98(10) 2_645 2_645
N1 Ca C6 95.97(11) . 2_645
O4 Ca Ca 40.95(7) 4_565 3_655
O5D Ca Ca 116.18(9) . 3_655
O1 Ca Ca 76.38(6) 3_755 3_655
O2 Ca Ca 67.82(6) 1_455 3_655
O1 Ca Ca 146.30(7) . 3_655
O4 Ca Ca 38.24(6) 2_645 3_655
O3 Ca Ca 89.52(7) 2_645 3_655
N1 Ca Ca 146.43(8) . 3_655
C6 Ca Ca 64.26(8) 2_645 3_655
O4 Ca Ca 105.77(7) 4_565 3_755
O5D Ca Ca 91.55(11) . 3_755
O1 Ca Ca 35.45(6) 3_755 3_755
O2 Ca Ca 176.47(8) 1_455 3_755
O1 Ca Ca 34.83(6) . 3_755
O4 Ca Ca 107.31(7) 2_645 3_755
O3 Ca Ca 88.80(7) 2_645 3_755
N1 Ca Ca 98.76(7) . 3_755
C6 Ca Ca 103.36(8) 2_645 3_755
Ca Ca Ca 111.70(3) 3_655 3_755
C1 O1 Ca 127.1(2) . 3_755
C1 O1 Ca 123.2(2) . .
Ca O1 Ca 109.72(9) 3_755 .
C1 O2 Ca 141.1(2) . 1_655
C6 O3 Ca 89.3(2) . 2_655
C2 N1 C7 117.9(3) . .
C2 N1 Ca 117.3(2) . .
C7 N1 Ca 124.1(2) . .
C4 C5 C7 117.3(4) . .
C4 C5 C6 121.0(3) . .
C7 C5 C6 121.5(3) . .
N1 C2 C3 121.6(3) . .
N1 C2 C1 117.5(3) . .
C3 C2 C1 121.0(3) . .
C4 C3 C2 120.1(4) . .
N1 C7 C5 124.0(4) . .
C3 C4 C5 119.1(4) . .
C8D O5D Ca 132.3(4) . .
O3 C6 O4 123.4(4) . .
O3 C6 C5 118.6(3) . .
O4 C6 C5 117.9(3) . .
O3 C6 Ca 64.7(2) . 2_655
O4 C6 Ca 62.2(2) . 2_655
C5 C6 Ca 158.5(3) . 2_655
O2 C1 O1 127.1(4) . .
O2 C1 C2 116.7(3) . .
O1 C1 C2 116.2(3) . .
C8D N2D C9D 121.4(7) . .
C8D N2D C10D 118.8(6) . .
C9D N2D C10D 119.8(6) . .
O5D C8D N2D 122.9(6) . .
C6 O4 Ca 165.0(3) . 4_666
C6 O4 Ca 91.6(2) . 2_655
Ca O4 Ca 100.81(10) 4_666 2_655

loop_
_geom_bond_atom_site_label_1
_geom_bond_atom_site_label_2
_geom_bond_distance
_geom_bond_site_symmetry_2
Ca O4 2.364(3) 4_565
Ca O5D 2.408(3) .
Ca O1 2.448(3) 3_755
Ca O2 2.465(3) 1_455
Ca O1 2.486(3) .
Ca O4 2.504(3) 2_645
Ca O3 2.557(3) 2_645
Ca N1 2.563(3) .
Ca C6 2.829(4) 2_645
Ca Ca 3.7523(14) 3_655
Ca Ca 4.0346(14) 3_755
O1 C1 1.267(5) .
O1 Ca 2.448(3) 3_755
O2 C1 1.244(4) .
O2 Ca 2.465(3) 1_655
O3 C6 1.239(5) .
O3 Ca 2.557(3) 2_655
N1 C2 1.331(5) .
N1 C7 1.340(5) .
C5 C4 1.379(6) .
C5 C7 1.381(5) .
C5 C6 1.514(5) .
C2 C3 1.381(6) .
C2 C1 1.517(5) .
C3 C4 1.372(6) .
O5D C8D 1.267(7) .
C6 O4 1.250(4) .
C6 Ca 2.829(4) 2_655
N2D C8D 1.334(7) .
N2D C9D 1.432(8) .
N2D C10D 1.480(9) .
O4 Ca 2.364(3) 4_666
O4 Ca 2.504(3) 2_655
